data_7031332
loop_
_publ_author_name
'Zehnder, Thomas N.'
'Blacque, Olivier'
'Venkatesan, Koushik'

_publ_section_title
;
 Luminescent monocyclometalated cationic gold(iii) complexes: synthesis,
 photophysical characterization and catalytic investigations.
;
_journal_issue 31
_journal_name_full 'Dalton transactions (Cambridge, England : 2003)'
_journal_page_first 11959
_journal_page_last 11972
_journal_paper_doi 10.1039/c4dt01187b
_journal_volume 43
_journal_year 2014
_chemical_formula_moiety 'C31 H19 Au F9 N2, C F3 O3 S'
_chemical_formula_sum 'C32 H19 Au F12 N2 O3 S'
_chemical_formula_weight 936.52
_chemical_name_systematic
'(4-phenylpyridine)[2-(pyridin-2-yl-\k<i>N</i>)phenyl-\k<i>C</i>^1^][2,4,6-tris(trifluoromethyl)phenyl]gold(+) trifluoromethanesulfonate(-)'
_space_group_IT_number 2
_symmetry_cell_setting triclinic
_symmetry_space_group_name_Hall '-P 1'
_symmetry_space_group_name_H-M 'P -1'
_atom_sites_solution_hydrogens geom
_atom_sites_solution_primary direct
_atom_sites_solution_secondary difmap
_audit_creation_method SHELXL-97
_audit_update_record
;
2013-10-30 # Formatted by publCIF
;
_cell_angle_alpha 96.532(2)
_cell_angle_beta 93.825(2)
_cell_angle_gamma 95.541(2)
_cell_formula_units_Z 2
_cell_length_a 8.6544(2)
_cell_length_b 11.2053(3)
_cell_length_c 16.6644(5)
_cell_measurement_reflns_used 5614
_cell_measurement_temperature 183(2)
_cell_measurement_theta_max 28.38
_cell_measurement_theta_min 2.75
_cell_volume 1593.10(7)
_computing_cell_refinement
;
CrysAlisPro, version 1.171.36.20 (Agilent, 2011)
;
_computing_data_collection
;
CrysAlisPro, version 1.171.36.20 (Agilent, 2011)
;
_computing_data_reduction
;
CrysAlisPro, version 1.171.36.20 (Agilent, 2011)
;
_computing_molecular_graphics
;
<i>ORTEP-3 for Windows</i> (Farrugia, 1997) and/or <i>Mercury</i> (Macrae et
al.,
2006)
;
_computing_publication_material
; 
<i>WinGX</i> (Farrugia, 1999), <i>PLATON for Windows</i> (Spek, 2003) and
<i>publCIF</i> (Westrip, 2010)
;
_computing_structure_refinement ' SHELXL97 (Sheldrick, 2008)'
_computing_structure_solution ' SHELXS97 (Sheldrick, 2008) '
_diffrn_ambient_temperature 183(2)
_diffrn_detector_area_resol_mean 10.4498
_diffrn_measured_fraction_theta_full 0.997
_diffrn_measured_fraction_theta_max 0.838
_diffrn_measurement_device_type 'Xcalibur, Ruby'
_diffrn_measurement_method 'omega scans'
_diffrn_radiation_monochromator graphite
_diffrn_radiation_source 'Enhance (Mo) X-ray Source'
_diffrn_radiation_type MoK\a
_diffrn_radiation_wavelength 0.71073
_diffrn_reflns_av_R_equivalents 0.0716
_diffrn_reflns_av_sigmaI/netI 0.0920
_diffrn_reflns_limit_h_max 11
_diffrn_reflns_limit_h_min -10
_diffrn_reflns_limit_k_max 13
_diffrn_reflns_limit_k_min -14
_diffrn_reflns_limit_l_max 22
_diffrn_reflns_limit_l_min -21
_diffrn_reflns_number 18265
_diffrn_reflns_theta_full 25.00
_diffrn_reflns_theta_max 28.45
_diffrn_reflns_theta_min 2.76
_diffrn_standards_number 0
_exptl_absorpt_coefficient_mu 4.791
_exptl_absorpt_correction_T_max 0.859
_exptl_absorpt_correction_T_min 0.780
_exptl_absorpt_correction_type analytical
_exptl_absorpt_process_details
;
CrysAlisPro, Agilent Technologies,
Version 1.171.36.20 (release 27-06-2012 CrysAlis171 .NET)
(compiled Jul 11 2012,15:38:31)
Analytical numeric absorption correction using a multifaceted crystal
model based on expressions derived by R.C. Clark & J.S. Reid.
(Clark, R. C. & Reid, J. S. (1995). Acta Cryst. A51, 887-897)
;
_exptl_crystal_colour colourless
_exptl_crystal_density_diffrn 1.952
_exptl_crystal_density_method 'not measured'
_exptl_crystal_description prism
_exptl_crystal_F_000 904
_exptl_crystal_size_max 0.07
_exptl_crystal_size_mid 0.06
_exptl_crystal_size_min 0.04
_refine_diff_density_max 0.998
_refine_diff_density_min -1.243
_refine_diff_density_rms 0.154
_refine_ls_extinction_method none
_refine_ls_goodness_of_fit_ref 1.038
_refine_ls_hydrogen_treatment constr
_refine_ls_matrix_type full
_refine_ls_number_parameters 460
_refine_ls_number_reflns 6741
_refine_ls_number_restraints 0
_refine_ls_restrained_S_all 1.038
_refine_ls_R_factor_all 0.0725
_refine_ls_R_factor_gt 0.0473
_refine_ls_shift/su_max 0.001
_refine_ls_shift/su_mean 0.000
_refine_ls_structure_factor_coef Fsqd
_refine_ls_weighting_details 'w=1/[\s^2^(Fo^2^)+(0.0200P)^2^] where P=(Fo^2^+2Fc^2^)/3'
_refine_ls_weighting_scheme calc
_refine_ls_wR_factor_gt 0.0757
_refine_ls_wR_factor_ref 0.0880
_reflns_number_gt 5277
_reflns_number_total 6741
_reflns_threshold_expression >2sigma(I)
_cod_data_source_file c4dt01187b2.cif
_cod_data_source_block 3
_cod_depositor_comments 'Adding full bibliography for 7031331--7031336.cif.'
_cod_database_code 7031332

loop_
_symmetry_equiv_pos_as_xyz
'x, y, z'
'-x, -y, -z'

loop_
_atom_site_label
_atom_site_type_symbol
_atom_site_fract_x
_atom_site_fract_y
_atom_site_fract_z
_atom_site_U_iso_or_equiv
_atom_site_adp_type
_atom_site_occupancy
_atom_site_symmetry_multiplicity
_atom_site_calc_flag
_atom_site_refinement_flags
Au1 Au 0.50429(3) 0.75291(2) 0.736908(15) 0.03355(9) Uani 1 1 d .
S1 S 0.3792(2) 0.12765(16) 0.87343(12) 0.0538(5) Uani 1 1 d .
F2 F 0.6510(4) 0.5324(4) 0.7024(2) 0.0597(11) Uani 1 1 d .
F3 F 0.5805(4) 0.3768(3) 0.6188(3) 0.0568(11) Uani 1 1 d .
N2 N 0.4265(6) 0.6821(4) 0.8423(3) 0.0329(12) Uani 1 1 d .
N1 N 0.6746(6) 0.8772(4) 0.8009(3) 0.0424(14) Uani 1 1 d .
F7 F -0.0228(4) 0.7586(3) 0.6669(3) 0.0606(11) Uani 1 1 d .
C15 C 0.1274(7) 0.4353(5) 0.6027(3) 0.0321(14) Uani 1 1 d .
C17 C 0.1886(6) 0.6416(5) 0.6595(3) 0.0273(13) Uani 1 1 d .
F8 F 0.1538(6) 0.7971(4) 0.7621(3) 0.0818(15) Uani 1 1 d .
F1 F 0.6279(4) 0.5480(4) 0.5769(2) 0.0623(11) Uani 1 1 d .
C13 C 0.3936(6) 0.5159(5) 0.6375(3) 0.0270(13) Uani 1 1 d .
F6 F -0.1217(5) 0.3616(4) 0.5420(3) 0.0722(13) Uani 1 1 d .
F9 F 0.1941(5) 0.8479(3) 0.6452(3) 0.0816(15) Uani 1 1 d .
F10 F 0.4300(7) 0.2845(5) 0.7719(3) 0.0998(18) Uani 1 1 d .
C6 C 0.7052(7) 0.9223(5) 0.6664(4) 0.0388(16) Uani 1 1 d .
C27 C 0.1676(7) 0.4259(7) 1.0400(4) 0.0469(18) Uani 1 1 d .
H27 H 0.1843 0.3721 0.9954 0.056 Uiso 1 1 calc R
C14 C 0.2841(7) 0.4205(5) 0.6060(3) 0.0318(14) Uani 1 1 d .
H14 H 0.3163 0.3463 0.5871 0.038 Uiso 1 1 calc R
C12 C 0.3491(7) 0.6266(5) 0.6693(3) 0.0281(13) Uani 1 1 d .
C11 C 0.5796(7) 0.8326(5) 0.6415(4) 0.0386(15) Uani 1 1 d .
F5 F 0.0551(5) 0.2565(5) 0.5170(4) 0.117(2) Uani 1 1 d .
C23 C 0.2977(7) 0.5942(6) 0.9755(4) 0.0364(15) Uani 1 1 d .
C25 C 0.4353(7) 0.5676(5) 0.8562(4) 0.0358(15) Uani 1 1 d .
H25 H 0.4868 0.5179 0.8208 0.043 Uiso 1 1 calc R
C5 C 0.7562(7) 0.9470(5) 0.7523(4) 0.0441(17) Uani 1 1 d .
O2 O 0.5385(7) 0.1132(6) 0.8787(4) 0.103(2) Uani 1 1 d .
C16 C 0.0798(7) 0.5465(5) 0.6278(3) 0.0340(14) Uani 1 1 d .
H16 H -0.0254 0.5575 0.6234 0.041 Uiso 1 1 calc R
C22 C 0.2953(7) 0.7148(6) 0.9615(4) 0.0384(15) Uani 1 1 d .
H22 H 0.2500 0.7678 0.9976 0.046 Uiso 1 1 calc R
C10 C 0.5253(8) 0.8070(6) 0.5616(4) 0.0422(16) Uani 1 1 d .
H10 H 0.4445 0.7463 0.5458 0.051 Uiso 1 1 calc R
C4 C 0.8759(8) 1.0318(6) 0.7873(5) 0.057(2) Uani 1 1 d .
H4 H 0.9316 1.0805 0.7552 0.068 Uiso 1 1 calc R
C18 C 0.5618(7) 0.4936(6) 0.6342(4) 0.0380(15) Uani 1 1 d .
F4 F -0.0292(7) 0.2683(5) 0.6319(3) 0.130(3) Uani 1 1 d .
C21 C 0.3589(7) 0.7559(6) 0.8952(4) 0.0387(15) Uani 1 1 d .
H21 H 0.3550 0.8362 0.8868 0.046 Uiso 1 1 calc R
C24 C 0.3713(7) 0.5204(5) 0.9205(3) 0.0354(15) Uani 1 1 d .
H24 H 0.3771 0.4396 0.9273 0.042 Uiso 1 1 calc R
C28 C 0.0880(8) 0.3845(8) 1.1027(5) 0.061(2) Uani 1 1 d .
H28 H 0.0522 0.3030 1.1000 0.073 Uiso 1 1 calc R
C1 C 0.7139(8) 0.8886(6) 0.8802(4) 0.0470(18) Uani 1 1 d .
H1 H 0.6602 0.8382 0.9120 0.056 Uiso 1 1 calc R
C20 C 0.1301(7) 0.7619(6) 0.6844(4) 0.0398(16) Uani 1 1 d .
F11 F 0.2039(8) 0.2058(8) 0.7650(6) 0.189(5) Uani 1 1 d .
O1 O 0.2786(8) 0.0185(5) 0.8676(4) 0.112(3) Uani 1 1 d .
C2 C 0.8320(9) 0.9730(6) 0.9169(5) 0.061(2) Uani 1 1 d .
H2 H 0.8559 0.9810 0.9727 0.073 Uiso 1 1 calc R
C8 C 0.7153(9) 0.9597(6) 0.5275(5) 0.057(2) Uani 1 1 d .
H8 H 0.7617 1.0010 0.4885 0.068 Uiso 1 1 calc R
C19 C 0.0097(8) 0.3293(6) 0.5746(4) 0.0428(16) Uani 1 1 d .
C32 C 0.3462(12) 0.1821(8) 0.7770(6) 0.080(3) Uani 1 1 d .
C31 C 0.1948(8) 0.6252(7) 1.1119(4) 0.056(2) Uani 1 1 d .
H31 H 0.2306 0.7068 1.1159 0.067 Uiso 1 1 calc R
C26 C 0.2222(7) 0.5470(6) 1.0433(4) 0.0384(15) Uani 1 1 d .
C9 C 0.5922(8) 0.8727(6) 0.5046(4) 0.0481(18) Uani 1 1 d .
H9 H 0.5536 0.8577 0.4506 0.058 Uiso 1 1 calc R
C29 C 0.0619(9) 0.4626(9) 1.1685(5) 0.072(3) Uani 1 1 d .
H29 H 0.0076 0.4343 1.2101 0.086 Uiso 1 1 calc R
C7 C 0.7702(8) 0.9861(6) 0.6070(5) 0.055(2) Uani 1 1 d .
H7 H 0.8514 1.0469 0.6218 0.066 Uiso 1 1 calc R
C3 C 0.9123(9) 1.0439(7) 0.8698(6) 0.067(2) Uani 1 1 d .
H3 H 0.9925 1.1010 0.8933 0.080 Uiso 1 1 calc R
C30 C 0.1149(11) 0.5815(9) 1.1734(5) 0.082(3) Uani 1 1 d .
H30 H 0.0974 0.6340 1.2184 0.099 Uiso 1 1 calc R
F12 F 0.3778(13) 0.1066(6) 0.7176(4) 0.195(5) Uani 1 1 d .
O3 O 0.3389(8) 0.2206(5) 0.9302(4) 0.101(2) Uani 1 1 d .

loop_
_atom_site_aniso_label
_atom_site_aniso_U_11
_atom_site_aniso_U_22
_atom_site_aniso_U_33
_atom_site_aniso_U_23
_atom_site_aniso_U_13
_atom_site_aniso_U_12
Au1 0.03452(15) 0.02482(15) 0.04056(15) 0.00518(10) -0.00050(10) 0.00027(10)
S1 0.0535(12) 0.0323(11) 0.0728(14) -0.0006(9) -0.0046(9) 0.0057(9)
F2 0.041(2) 0.076(3) 0.059(3) -0.011(2) -0.0069(19) 0.015(2)
F3 0.040(2) 0.031(2) 0.100(3) -0.002(2) 0.013(2) 0.0140(17)
N2 0.042(3) 0.033(3) 0.024(3) 0.006(2) -0.004(2) 0.008(2)
N1 0.046(3) 0.016(3) 0.061(4) -0.002(3) -0.007(3) -0.004(2)
F7 0.047(2) 0.053(3) 0.081(3) -0.010(2) -0.006(2) 0.025(2)
C15 0.042(4) 0.026(4) 0.027(3) 0.003(3) 0.000(3) 0.000(3)
C17 0.033(3) 0.029(3) 0.021(3) 0.004(2) 0.004(2) 0.008(3)
F8 0.108(4) 0.076(3) 0.055(3) -0.034(2) -0.029(2) 0.056(3)
F1 0.046(2) 0.078(3) 0.073(3) 0.034(2) 0.030(2) 0.014(2)
C13 0.028(3) 0.025(3) 0.029(3) 0.006(3) 0.001(2) 0.007(3)
F6 0.042(3) 0.068(3) 0.100(4) 0.004(3) -0.011(2) -0.010(2)
F9 0.076(3) 0.035(3) 0.144(5) 0.032(3) 0.037(3) 0.017(2)
F10 0.129(5) 0.077(4) 0.094(4) 0.026(3) 0.033(3) -0.021(3)
C6 0.037(4) 0.020(3) 0.063(5) 0.012(3) 0.014(3) 0.003(3)
C27 0.031(4) 0.066(5) 0.045(4) 0.011(4) 0.005(3) 0.006(3)
C14 0.037(4) 0.025(3) 0.033(3) -0.002(3) 0.006(3) 0.008(3)
C12 0.044(4) 0.015(3) 0.026(3) 0.005(2) 0.009(3) 0.000(3)
C11 0.040(4) 0.024(4) 0.057(5) 0.014(3) 0.006(3) 0.013(3)
F5 0.054(3) 0.101(4) 0.165(6) -0.101(4) 0.008(3) -0.010(3)
C23 0.035(4) 0.036(4) 0.035(4) 0.001(3) -0.005(3) 0.004(3)
C25 0.036(4) 0.031(4) 0.040(4) 0.002(3) 0.000(3) 0.007(3)
C5 0.037(4) 0.023(4) 0.071(5) 0.004(3) 0.006(3) 0.001(3)
O2 0.065(4) 0.135(6) 0.110(5) 0.005(4) -0.003(4) 0.033(4)
C16 0.034(4) 0.036(4) 0.032(3) 0.003(3) 0.002(3) 0.003(3)
C22 0.045(4) 0.037(4) 0.031(4) -0.001(3) -0.007(3) 0.009(3)
C10 0.048(4) 0.033(4) 0.050(4) 0.014(3) 0.008(3) 0.015(3)
C4 0.035(4) 0.038(4) 0.092(6) 0.002(4) -0.003(4) -0.012(3)
C18 0.037(4) 0.038(4) 0.042(4) 0.009(3) 0.011(3) 0.005(3)
F4 0.192(6) 0.089(4) 0.084(4) 0.048(3) -0.061(4) -0.101(4)
C21 0.049(4) 0.030(4) 0.035(4) -0.002(3) -0.007(3) 0.006(3)
C24 0.048(4) 0.027(4) 0.032(4) 0.011(3) 0.000(3) 0.003(3)
C28 0.040(4) 0.079(6) 0.066(6) 0.030(5) 0.002(4) -0.003(4)
C1 0.052(4) 0.033(4) 0.053(5) 0.003(3) -0.015(3) 0.004(3)
C20 0.041(4) 0.036(4) 0.041(4) -0.002(3) -0.004(3) 0.015(3)
F11 0.091(5) 0.216(8) 0.274(10) 0.186(8) -0.076(6) -0.031(5)
O1 0.126(6) 0.043(4) 0.157(7) 0.046(4) -0.064(5) -0.029(4)
C2 0.062(5) 0.035(5) 0.078(6) -0.007(4) -0.023(4) -0.003(4)
C8 0.065(5) 0.035(4) 0.076(6) 0.019(4) 0.029(4) 0.008(4)
C19 0.046(4) 0.036(4) 0.043(4) -0.004(3) -0.001(3) 0.003(3)
C32 0.101(8) 0.051(6) 0.081(7) 0.006(5) -0.024(6) -0.002(5)
C31 0.068(5) 0.068(5) 0.032(4) 0.001(4) 0.006(3) 0.012(4)
C26 0.035(4) 0.044(4) 0.037(4) 0.008(3) -0.003(3) 0.011(3)
C9 0.067(5) 0.038(4) 0.046(4) 0.016(3) 0.012(3) 0.019(4)
C29 0.064(6) 0.113(8) 0.046(5) 0.031(5) 0.014(4) 0.017(5)
C7 0.051(5) 0.027(4) 0.087(6) 0.009(4) 0.019(4) -0.001(3)
C3 0.048(5) 0.040(5) 0.103(7) -0.005(5) -0.022(5) -0.007(4)
C30 0.100(7) 0.101(8) 0.050(6) 0.012(5) 0.020(5) 0.025(6)
F12 0.407(15) 0.099(5) 0.065(4) -0.019(4) -0.030(6) 0.028(7)
O3 0.163(7) 0.051(4) 0.105(5) 0.017(3) 0.072(5) 0.037(4)

loop_
_atom_type_symbol
_atom_type_description
_atom_type_scat_dispersion_real
_atom_type_scat_dispersion_imag
_atom_type_scat_source
C C 0.0033 0.0016 'International Tables Vol C Tables 4.2.6.8 and 6.1.1.4'
H H 0.0000 0.0000 'International Tables Vol C Tables 4.2.6.8 and 6.1.1.4'
Au Au -2.0133 8.8022 'International Tables Vol C Tables 4.2.6.8 and 6.1.1.4'
F F 0.0171 0.0103 'International Tables Vol C Tables 4.2.6.8 and 6.1.1.4'
N N 0.0061 0.0033 'International Tables Vol C Tables 4.2.6.8 and 6.1.1.4'
O O 0.0106 0.0060 'International Tables Vol C Tables 4.2.6.8 and 6.1.1.4'
S S 0.1246 0.1234 'International Tables Vol C Tables 4.2.6.8 and 6.1.1.4'

loop_
_geom_angle_atom_site_label_1
_geom_angle_atom_site_label_2
_geom_angle_atom_site_label_3
_geom_angle
C11 Au1 C12 95.3(2)
C11 Au1 N1 82.5(2)
C12 Au1 N1 176.0(2)
C11 Au1 N2 175.7(2)
C12 Au1 N2 88.14(19)
N1 Au1 N2 94.3(2)
O2 S1 O3 113.5(4)
O2 S1 O1 114.9(4)
O3 S1 O1 114.1(5)
O2 S1 C32 104.0(5)
O3 S1 C32 104.3(4)
O1 S1 C32 104.4(4)
C25 N2 C21 118.9(5)
C25 N2 Au1 123.5(4)
C21 N2 Au1 117.5(4)
C1 N1 C5 120.1(5)
C1 N1 Au1 126.5(4)
C5 N1 Au1 113.3(4)
C16 C15 C14 119.9(5)
C16 C15 C19 120.3(6)
C14 C15 C19 119.8(6)
C16 C17 C12 121.4(5)
C16 C17 C20 117.6(5)
C12 C17 C20 121.0(5)
C14 C13 C12 121.4(5)
C14 C13 C18 116.5(5)
C12 C13 C18 122.1(5)
C7 C6 C11 117.8(6)
C7 C6 C5 123.5(6)
C11 C6 C5 118.7(5)
C26 C27 C28 120.4(7)
C26 C27 H27 119.8
C28 C27 H27 119.8
C15 C14 C13 120.2(5)
C15 C14 H14 119.9
C13 C14 H14 119.9
C13 C12 C17 116.7(5)
C13 C12 Au1 121.1(4)
C17 C12 Au1 121.8(4)
C10 C11 C6 121.1(6)
C10 C11 Au1 127.9(5)
C6 C11 Au1 111.0(5)
C24 C23 C22 116.7(6)
C24 C23 C26 121.6(6)
C22 C23 C26 121.7(6)
N2 C25 C24 122.7(6)
N2 C25 H25 118.6
C24 C25 H25 118.6
N1 C5 C4 119.1(7)
N1 C5 C6 114.5(5)
C4 C5 C6 126.4(6)
C15 C16 C17 120.0(6)
C15 C16 H16 120.0
C17 C16 H16 120.0
C21 C22 C23 120.9(6)
C21 C22 H22 119.5
C23 C22 H22 119.5
C11 C10 C9 119.3(6)
C11 C10 H10 120.3
C9 C10 H10 120.3
C3 C4 C5 119.8(7)
C3 C4 H4 120.1
C5 C4 H4 120.1
F1 C18 F3 106.6(5)
F1 C18 F2 105.6(5)
F3 C18 F2 105.0(5)
F1 C18 C13 111.6(5)
F3 C18 C13 112.7(5)
F2 C18 C13 114.6(5)
N2 C21 C22 121.1(6)
N2 C21 H21 119.4
C22 C21 H21 119.4
C25 C24 C23 119.5(6)
C25 C24 H24 120.2
C23 C24 H24 120.2
C29 C28 C27 120.5(8)
C29 C28 H28 119.8
C27 C28 H28 119.8
N1 C1 C2 122.1(7)
N1 C1 H1 119.0
C2 C1 H1 119.0
F8 C20 F9 108.3(6)
F8 C20 F7 105.8(5)
F9 C20 F7 105.5(5)
F8 C20 C17 113.2(5)
F9 C20 C17 111.8(5)
F7 C20 C17 111.7(5)
C3 C2 C1 118.5(8)
C3 C2 H2 120.8
C1 C2 H2 120.8
C7 C8 C9 120.7(7)
C7 C8 H8 119.7
C9 C8 H8 119.7
F4 C19 F5 108.4(7)
F4 C19 F6 106.0(6)
F5 C19 F6 103.2(6)
F4 C19 C15 112.9(5)
F5 C19 C15 113.0(6)
F6 C19 C15 112.6(5)
F12 C32 F11 108.9(9)
F12 C32 F10 106.8(10)
F11 C32 F10 104.4(8)
F12 C32 S1 112.4(7)
F11 C32 S1 111.3(8)
F10 C32 S1 112.7(6)
C30 C31 C26 120.4(8)
C30 C31 H31 119.8
C26 C31 H31 119.8
C27 C26 C31 118.0(6)
C27 C26 C23 121.3(6)
C31 C26 C23 120.6(6)
C8 C9 C10 120.4(7)
C8 C9 H9 119.8
C10 C9 H9 119.8
C30 C29 C28 120.2(8)
C30 C29 H29 119.9
C28 C29 H29 119.9
C8 C7 C6 120.6(6)
C8 C7 H7 119.7
C6 C7 H7 119.7
C2 C3 C4 120.4(7)
C2 C3 H3 119.8
C4 C3 H3 119.8
C29 C30 C31 120.6(8)
C29 C30 H30 119.7
C31 C30 H30 119.7

loop_
_geom_bond_atom_site_label_1
_geom_bond_atom_site_label_2
_geom_bond_distance
Au1 C11 2.025(6)
Au1 C12 2.036(5)
Au1 N1 2.075(5)
Au1 N2 2.130(5)
S1 O2 1.401(6)
S1 O3 1.411(6)
S1 O1 1.421(5)
S1 C32 1.798(9)
F2 C18 1.336(7)
F3 C18 1.332(7)
N2 C25 1.338(7)
N2 C21 1.341(8)
N1 C1 1.332(8)
N1 C5 1.371(8)
F7 C20 1.332(7)
C15 C16 1.378(8)
C15 C14 1.380(8)
C15 C19 1.498(8)
C17 C16 1.383(7)
C17 C12 1.416(8)
C17 C20 1.509(8)
F8 C20 1.307(7)
F1 C18 1.322(7)
C13 C14 1.388(7)
C13 C12 1.393(8)
C13 C18 1.503(8)
F6 C19 1.327(8)
F9 C20 1.324(7)
F10 C32 1.312(9)
C6 C7 1.402(9)
C6 C11 1.413(8)
C6 C5 1.457(9)
C27 C26 1.387(9)
C27 C28 1.388(9)
C27 H27 0.9300
C14 H14 0.9300
C11 C10 1.370(9)
F5 C19 1.295(8)
C23 C24 1.391(9)
C23 C22 1.399(8)
C23 C26 1.467(9)
C25 C24 1.375(8)
C25 H25 0.9300
C5 C4 1.386(8)
C16 H16 0.9300
C22 C21 1.372(8)
C22 H22 0.9300
C10 C9 1.389(8)
C10 H10 0.9300
C4 C3 1.379(11)
C4 H4 0.9300
F4 C19 1.281(8)
C21 H21 0.9300
C24 H24 0.9300
C28 C29 1.370(11)
C28 H28 0.9300
C1 C2 1.383(8)
C1 H1 0.9300
F11 C32 1.292(11)
C2 C3 1.356(11)
C2 H2 0.9300
C8 C7 1.366(10)
C8 C9 1.375(9)
C8 H8 0.9300
C32 F12 1.289(12)
C31 C30 1.382(10)
C31 C26 1.407(9)
C31 H31 0.9300
C9 H9 0.9300
C29 C30 1.358(11)
C29 H29 0.9300
C7 H7 0.9300
C3 H3 0.9300
C30 H30 0.9300
